data_4125759
loop_
_publ_author_name
'Mohadjer Beromi, Megan'
'Nova, Ainara'
'Balcells, David'
'Brasacchio, Ann M.'
'Brudvig, Gary W.'
'Guard, Louise M.'
'Hazari, Nilay'
'Vinyard, David J.'

_publ_contact_author
;
 Prof. Nilay Hazari         
 The Department of Chemistry 
 Yale University 
 P. O. Box 208107 
 New Haven 
 Connecticut 06520 USA.
;
_publ_section_title
;
 Mechanistic Study of an Improved Ni Precatalyst for Suzuki-Miyaura
 Reactions of Aryl Sulfamates: Understanding the Role of Ni(I) Species.
;
_journal_issue 2
_journal_name_full 'Journal of the American Chemical Society'
_journal_page_first 922
_journal_page_last 936
_journal_paper_doi 10.1021/jacs.6b11412
_journal_volume 139
_journal_year 2017
_chemical_formula_moiety 'C36 H66 Cl Ni P2'
_chemical_formula_sum 'C36 H66 Cl Ni P2'
_chemical_formula_weight 654.98
_space_group_crystal_system monoclinic
_space_group_IT_number 15
_space_group_name_Hall '-C 2yc'
_space_group_name_H-M_alt 'C 1 2/c 1'
_symmetry_space_group_name_Hall '-C 2yc'
_symmetry_space_group_name_H-M 'C 1 2/c 1'
_atom_sites_solution_hydrogens geom
_atom_sites_solution_primary direct
_atom_sites_solution_secondary difmap
_audit_creation_method SHELXL-2014/7
_cell_angle_alpha 90
_cell_angle_beta 97.617(8)
_cell_angle_gamma 90
_cell_formula_units_Z 4
_cell_length_a 17.6551(8)
_cell_length_b 9.0738(2)
_cell_length_c 21.9618(15)
_cell_measurement_reflns_used 27453
_cell_measurement_temperature 93(2)
_cell_measurement_theta_max 25.4
_cell_measurement_theta_min 3.1
_cell_volume 3487.2(3)
_computing_cell_refinement 'CrystalClear-SM Expert 2.0 r15 (Rigaku, 2011)'
_computing_data_collection 'CrystalClear-SM Expert 2.0 r15 (Rigaku, 2011)'
_computing_data_reduction 'CrystalClear-SM Expert 2.0 r15 (Rigaku, 2011)'
_computing_molecular_graphics
;
Dolomanov, O.V.; Bourhis, L.J.; Gildea, R.J.; Howard, J.A.K.; Puschmann, H., 
OLEX2: A complete structure solution, refinement and analysis program
(2009). J. Appl. Cryst., 42, 339-341.
;
_computing_publication_material 'SHELXL-2013 (Sheldrick, 2013)'
_computing_structure_refinement 'SHELXL-2014/7 (Sheldrick, 2014)'
_computing_structure_solution 'SHELXS-2013 (Sheldrick, 2013)'
_diffrn_ambient_temperature 93(2)
_diffrn_detector_area_resol_mean 10
_diffrn_measured_fraction_theta_full 0.998
_diffrn_measured_fraction_theta_max 0.997
_diffrn_measurement_device_type 'Rigaku R-AXIS RAPID imaging plate'
_diffrn_measurement_method \w
_diffrn_radiation_type MoK\a
_diffrn_radiation_wavelength 0.71075
_diffrn_reflns_av_R_equivalents 0.0350
_diffrn_reflns_av_unetI/netI 0.0147
_diffrn_reflns_Laue_measured_fraction_full 0.998
_diffrn_reflns_Laue_measured_fraction_max 0.997
_diffrn_reflns_limit_h_max 21
_diffrn_reflns_limit_h_min -21
_diffrn_reflns_limit_k_max 10
_diffrn_reflns_limit_k_min -10
_diffrn_reflns_limit_l_max 26
_diffrn_reflns_limit_l_min -26
_diffrn_reflns_number 33469
_diffrn_reflns_point_group_measured_fraction_full 0.998
_diffrn_reflns_point_group_measured_fraction_max 0.997
_diffrn_reflns_theta_full 25.242
_diffrn_reflns_theta_max 25.350
_diffrn_reflns_theta_min 3.053
_diffrn_source 'Sealed Tube'
_exptl_absorpt_coefficient_mu 0.748
_exptl_absorpt_correction_T_max 0.943
_exptl_absorpt_correction_T_min 0.825
_exptl_absorpt_correction_type multi-scan
_exptl_absorpt_process_details 'Jacobson, R. (1998) Private Communication'
_exptl_crystal_colour Yellow
_exptl_crystal_density_diffrn 1.248
_exptl_crystal_density_method 'not measured'
_exptl_crystal_description Plate
_exptl_crystal_F_000 1428
_exptl_crystal_size_max 0.320
_exptl_crystal_size_mid 0.180
_exptl_crystal_size_min 0.080
_refine_diff_density_max 0.657
_refine_diff_density_min -0.251
_refine_diff_density_rms 0.055
_refine_ls_extinction_method none
_refine_ls_goodness_of_fit_ref 1.081
_refine_ls_hydrogen_treatment constr
_refine_ls_matrix_type full
_refine_ls_number_parameters 182
_refine_ls_number_reflns 3183
_refine_ls_number_restraints 0
_refine_ls_restrained_S_all 1.081
_refine_ls_R_factor_all 0.0281
_refine_ls_R_factor_gt 0.0259
_refine_ls_shift/su_max 0.000
_refine_ls_shift/su_mean 0.000
_refine_ls_structure_factor_coef Fsqd
_refine_ls_weighting_details 'w=1/[\s^2^(Fo^2^)+(0.0315P)^2^+4.1143P] where P=(Fo^2^+2Fc^2^)/3'
_refine_ls_weighting_scheme calc
_refine_ls_wR_factor_gt 0.0642
_refine_ls_wR_factor_ref 0.0653
_reflns_Friedel_coverage 0.000
_reflns_number_gt 2961
_reflns_number_total 3183
_reflns_threshold_expression 'I > 2\s(I)'
_cod_data_source_file ja6b11412_si_002.cif
_cod_data_source_block '_PCyNiICl'
_cod_database_code 4125759
_shelx_shelxl_version_number 2014/7
_shelx_space_group_comment
; 
The symmetry employed for this shelxl refinement is uniquely defined 
by the following loop, which should always be used as a source of 
symmetry information in preference to the above space-group names. 
They are only intended as comments. 
;
_shelx_estimated_absorpt_t_min 0.796
_shelx_estimated_absorpt_t_max 0.943

loop_
_space_group_symop_operation_xyz
'x, y, z'
'-x, y, -z+1/2'
'x+1/2, y+1/2, z'
'-x+1/2, y+1/2, -z+1/2'
'-x, -y, -z'
'x, -y, z-1/2'
'-x+1/2, -y+1/2, -z'
'x+1/2, -y+1/2, z-1/2'

loop_
_atom_site_label
_atom_site_type_symbol
_atom_site_fract_x
_atom_site_fract_y
_atom_site_fract_z
_atom_site_U_iso_or_equiv
_atom_site_adp_type
_atom_site_occupancy
_atom_site_site_symmetry_order
_atom_site_calc_flag
_atom_site_refinement_flags_posn
_atom_site_refinement_flags_adp
_atom_site_refinement_flags_occupancy
Ni1 Ni 0.5000 0.15213(3) 0.2500 0.01399(9) Uani 1 2 d S T P
Cl1 Cl 0.5000 -0.08904(6) 0.2500 0.02296(13) Uani 1 2 d S T P
P1 P 0.55844(2) 0.27276(4) 0.33255(2) 0.01287(10) Uani 1 1 d . . .
C1 C 0.58476(9) 0.12478(16) 0.39093(7) 0.0152(3) Uani 1 1 d . . .
H1 H 0.5383 0.0610 0.3889 0.018 Uiso 1 1 calc R U .
C2 C 0.60350(10) 0.16725(17) 0.45902(7) 0.0194(3) Uani 1 1 d . . .
H2A H 0.6515 0.2249 0.4652 0.023 Uiso 1 1 calc R U .
H2B H 0.5620 0.2295 0.4713 0.023 Uiso 1 1 calc R U .
C3 C 0.61229(10) 0.02790(18) 0.49908(7) 0.0213(4) Uani 1 1 d . . .
H3A H 0.6266 0.0567 0.5426 0.026 Uiso 1 1 calc R U .
H3B H 0.5626 -0.0242 0.4957 0.026 Uiso 1 1 calc R U .
C4 C 0.67277(9) -0.07638(18) 0.48013(7) 0.0208(3) Uani 1 1 d . . .
H4A H 0.7236 -0.0290 0.4881 0.025 Uiso 1 1 calc R U .
H4B H 0.6741 -0.1675 0.5050 0.025 Uiso 1 1 calc R U .
C5 C 0.65532(9) -0.11534(17) 0.41218(7) 0.0203(3) Uani 1 1 d . . .
H5A H 0.6072 -0.1726 0.4051 0.024 Uiso 1 1 calc R U .
H5B H 0.6969 -0.1776 0.4001 0.024 Uiso 1 1 calc R U .
C6 C 0.64749(9) 0.02346(17) 0.37253(7) 0.0165(3) Uani 1 1 d . . .
H6A H 0.6349 -0.0046 0.3288 0.020 Uiso 1 1 calc R U .
H6B H 0.6968 0.0770 0.3773 0.020 Uiso 1 1 calc R U .
C7 C 0.64463(8) 0.37961(16) 0.31940(7) 0.0141(3) Uani 1 1 d . . .
H7 H 0.6245 0.4651 0.2934 0.017 Uiso 1 1 calc R U .
C8 C 0.69265(9) 0.44907(17) 0.37539(7) 0.0168(3) Uani 1 1 d . . .
H8A H 0.7170 0.3705 0.4025 0.020 Uiso 1 1 calc R U .
H8B H 0.6592 0.5075 0.3990 0.020 Uiso 1 1 calc R U .
C9 C 0.75445(9) 0.54920(17) 0.35447(7) 0.0181(3) Uani 1 1 d . . .
H9A H 0.7298 0.6312 0.3295 0.022 Uiso 1 1 calc R U .
H9B H 0.7857 0.5921 0.3909 0.022 Uiso 1 1 calc R U .
C10 C 0.80576(9) 0.46325(18) 0.31676(8) 0.0203(3) Uani 1 1 d . . .
H10A H 0.8330 0.3853 0.3426 0.024 Uiso 1 1 calc R U .
H10B H 0.8444 0.5303 0.3031 0.024 Uiso 1 1 calc R U .
C11 C 0.75902(10) 0.39344(18) 0.26095(8) 0.0224(4) Uani 1 1 d . . .
H11A H 0.7931 0.3341 0.2382 0.027 Uiso 1 1 calc R U .
H11B H 0.7359 0.4719 0.2332 0.027 Uiso 1 1 calc R U .
C12 C 0.69592(9) 0.29496(18) 0.27986(7) 0.0188(3) Uani 1 1 d . . .
H12A H 0.7193 0.2096 0.3034 0.023 Uiso 1 1 calc R U .
H12B H 0.6643 0.2569 0.2426 0.023 Uiso 1 1 calc R U .
C13 C 0.50598(8) 0.40524(16) 0.37573(7) 0.0136(3) Uani 1 1 d . . .
H13 H 0.5384 0.4245 0.4158 0.016 Uiso 1 1 calc R U .
C14 C 0.43048(9) 0.33840(17) 0.39029(8) 0.0188(3) Uani 1 1 d . . .
H14A H 0.3974 0.3158 0.3514 0.023 Uiso 1 1 calc R U .
H14B H 0.4411 0.2449 0.4131 0.023 Uiso 1 1 calc R U .
C15 C 0.38852(9) 0.44405(18) 0.42873(8) 0.0210(3) Uani 1 1 d . . .
H15A H 0.3387 0.4007 0.4350 0.025 Uiso 1 1 calc R U .
H15B H 0.4190 0.4575 0.4695 0.025 Uiso 1 1 calc R U .
C16 C 0.37536(9) 0.59370(18) 0.39731(8) 0.0199(3) Uani 1 1 d . . .
H16A H 0.3398 0.5821 0.3588 0.024 Uiso 1 1 calc R U .
H16B H 0.3516 0.6617 0.4245 0.024 Uiso 1 1 calc R U .
C17 C 0.45044(9) 0.65940(17) 0.38272(8) 0.0194(3) Uani 1 1 d . . .
H17A H 0.4841 0.6799 0.4215 0.023 Uiso 1 1 calc R U .
H17B H 0.4401 0.7539 0.3607 0.023 Uiso 1 1 calc R U .
C18 C 0.49108(9) 0.55457(17) 0.34321(7) 0.0172(3) Uani 1 1 d . . .
H18A H 0.5402 0.5985 0.3355 0.021 Uiso 1 1 calc R U .
H18B H 0.4591 0.5397 0.3031 0.021 Uiso 1 1 calc R U .

loop_
_atom_site_aniso_label
_atom_site_aniso_U_11
_atom_site_aniso_U_22
_atom_site_aniso_U_33
_atom_site_aniso_U_23
_atom_site_aniso_U_13
_atom_site_aniso_U_12
Ni1 0.01439(15) 0.01383(15) 0.01382(15) 0.000 0.00214(10) 0.000
Cl1 0.0268(3) 0.0145(3) 0.0269(3) 0.000 0.0011(2) 0.000
P1 0.01328(19) 0.01262(19) 0.01287(19) 0.00009(14) 0.00231(14) 0.00217(14)
C1 0.0167(7) 0.0136(7) 0.0155(7) 0.0018(6) 0.0030(6) 0.0024(6)
C2 0.0244(8) 0.0181(8) 0.0161(8) 0.0005(6) 0.0042(6) 0.0080(7)
C3 0.0233(8) 0.0231(9) 0.0185(8) 0.0058(7) 0.0061(6) 0.0066(7)
C4 0.0213(8) 0.0197(8) 0.0215(8) 0.0050(7) 0.0033(6) 0.0057(7)
C5 0.0212(8) 0.0152(8) 0.0247(9) 0.0000(7) 0.0031(7) 0.0064(6)
C6 0.0164(7) 0.0173(8) 0.0163(7) -0.0003(6) 0.0034(6) 0.0036(6)
C7 0.0136(7) 0.0136(7) 0.0152(7) 0.0007(6) 0.0027(6) 0.0013(6)
C8 0.0160(7) 0.0175(8) 0.0169(8) -0.0009(6) 0.0021(6) 0.0011(6)
C9 0.0174(8) 0.0165(8) 0.0197(8) 0.0005(6) -0.0001(6) -0.0001(6)
C10 0.0167(8) 0.0175(8) 0.0277(9) 0.0041(7) 0.0064(7) 0.0004(6)
C11 0.0257(9) 0.0207(8) 0.0234(8) -0.0005(7) 0.0127(7) -0.0014(7)
C12 0.0207(8) 0.0182(8) 0.0189(8) -0.0030(6) 0.0078(6) -0.0007(7)
C13 0.0146(7) 0.0123(7) 0.0141(7) -0.0004(6) 0.0023(6) 0.0034(6)
C14 0.0173(8) 0.0163(8) 0.0238(8) 0.0003(6) 0.0063(6) 0.0022(6)
C15 0.0183(8) 0.0207(8) 0.0260(9) 0.0017(7) 0.0099(7) 0.0035(7)
C16 0.0169(8) 0.0193(8) 0.0238(8) -0.0022(7) 0.0043(6) 0.0059(6)
C17 0.0207(8) 0.0137(8) 0.0240(8) 0.0010(6) 0.0038(7) 0.0040(6)
C18 0.0179(8) 0.0155(8) 0.0184(8) 0.0022(6) 0.0035(6) 0.0027(6)

loop_
_atom_type_symbol
_atom_type_description
_atom_type_scat_dispersion_real
_atom_type_scat_dispersion_imag
_atom_type_scat_source
C C 0.0033 0.0016 'International Tables Vol C Tables 4.2.6.8 and 6.1.1.4'
H H 0.0000 0.0000 'International Tables Vol C Tables 4.2.6.8 and 6.1.1.4'
Cl Cl 0.1484 0.1585 'International Tables Vol C Tables 4.2.6.8 and 6.1.1.4'
Ni Ni 0.3393 1.1124 'International Tables Vol C Tables 4.2.6.8 and 6.1.1.4'
P P 0.1023 0.0942 'International Tables Vol C Tables 4.2.6.8 and 6.1.1.4'

loop_
_geom_angle_atom_site_label_1
_geom_angle_atom_site_label_2
_geom_angle_atom_site_label_3
_geom_angle
_geom_angle_site_symmetry_1
_geom_angle_site_symmetry_3
Cl1 Ni1 P1 119.139(11) . 2_655
Cl1 Ni1 P1 119.138(11) . .
P1 Ni1 P1 121.72(2) 2_655 .
C13 P1 C7 102.48(7) . .
C13 P1 C1 102.14(7) . .
C7 P1 C1 110.27(7) . .
C13 P1 Ni1 121.43(5) . .
C7 P1 Ni1 115.23(5) . .
C1 P1 Ni1 104.40(5) . .
C6 C1 C2 109.67(12) . .
C6 C1 P1 111.83(10) . .
C2 C1 P1 119.23(11) . .
C6 C1 H1 104.9 . .
C2 C1 H1 104.9 . .
P1 C1 H1 104.9 . .
C3 C2 C1 110.07(13) . .
C3 C2 H2A 109.6 . .
C1 C2 H2A 109.6 . .
C3 C2 H2B 109.6 . .
C1 C2 H2B 109.6 . .
H2A C2 H2B 108.2 . .
C4 C3 C2 112.05(13) . .
C4 C3 H3A 109.2 . .
C2 C3 H3A 109.2 . .
C4 C3 H3B 109.2 . .
C2 C3 H3B 109.2 . .
H3A C3 H3B 107.9 . .
C5 C4 C3 110.67(13) . .
C5 C4 H4A 109.5 . .
C3 C4 H4A 109.5 . .
C5 C4 H4B 109.5 . .
C3 C4 H4B 109.5 . .
H4A C4 H4B 108.1 . .
C4 C5 C6 110.99(13) . .
C4 C5 H5A 109.4 . .
C6 C5 H5A 109.4 . .
C4 C5 H5B 109.4 . .
C6 C5 H5B 109.4 . .
H5A C5 H5B 108.0 . .
C5 C6 C1 110.98(12) . .
C5 C6 H6A 109.4 . .
C1 C6 H6A 109.4 . .
C5 C6 H6B 109.4 . .
C1 C6 H6B 109.4 . .
H6A C6 H6B 108.0 . .
C8 C7 C12 110.68(12) . .
C8 C7 P1 117.82(10) . .
C12 C7 P1 112.46(10) . .
C8 C7 H7 104.8 . .
C12 C7 H7 104.8 . .
P1 C7 H7 104.8 . .
C7 C8 C9 110.02(12) . .
C7 C8 H8A 109.7 . .
C9 C8 H8A 109.7 . .
C7 C8 H8B 109.7 . .
C9 C8 H8B 109.7 . .
H8A C8 H8B 108.2 . .
C10 C9 C8 110.94(13) . .
C10 C9 H9A 109.5 . .
C8 C9 H9A 109.5 . .
C10 C9 H9B 109.5 . .
C8 C9 H9B 109.5 . .
H9A C9 H9B 108.0 . .
C9 C10 C11 110.70(13) . .
C9 C10 H10A 109.5 . .
C11 C10 H10A 109.5 . .
C9 C10 H10B 109.5 . .
C11 C10 H10B 109.5 . .
H10A C10 H10B 108.1 . .
C10 C11 C12 111.19(13) . .
C10 C11 H11A 109.4 . .
C12 C11 H11A 109.4 . .
C10 C11 H11B 109.4 . .
C12 C11 H11B 109.4 . .
H11A C11 H11B 108.0 . .
C11 C12 C7 111.46(13) . .
C11 C12 H12A 109.3 . .
C7 C12 H12A 109.3 . .
C11 C12 H12B 109.3 . .
C7 C12 H12B 109.3 . .
H12A C12 H12B 108.0 . .
C14 C13 C18 110.17(12) . .
C14 C13 P1 110.90(10) . .
C18 C13 P1 113.58(10) . .
C14 C13 H13 107.3 . .
C18 C13 H13 107.3 . .
P1 C13 H13 107.3 . .
C15 C14 C13 111.34(13) . .
C15 C14 H14A 109.4 . .
C13 C14 H14A 109.4 . .
C15 C14 H14B 109.4 . .
C13 C14 H14B 109.4 . .
H14A C14 H14B 108.0 . .
C16 C15 C14 111.31(13) . .
C16 C15 H15A 109.4 . .
C14 C15 H15A 109.4 . .
C16 C15 H15B 109.4 . .
C14 C15 H15B 109.4 . .
H15A C15 H15B 108.0 . .
C17 C16 C15 110.97(13) . .
C17 C16 H16A 109.4 . .
C15 C16 H16A 109.4 . .
C17 C16 H16B 109.4 . .
C15 C16 H16B 109.4 . .
H16A C16 H16B 108.0 . .
C16 C17 C18 111.24(13) . .
C16 C17 H17A 109.4 . .
C18 C17 H17A 109.4 . .
C16 C17 H17B 109.4 . .
C18 C17 H17B 109.4 . .
H17A C17 H17B 108.0 . .
C17 C18 C13 110.41(12) . .
C17 C18 H18A 109.6 . .
C13 C18 H18A 109.6 . .
C17 C18 H18B 109.6 . .
C13 C18 H18B 109.6 . .
H18A C18 H18B 108.1 . .

loop_
_geom_bond_atom_site_label_1
_geom_bond_atom_site_label_2
_geom_bond_distance
_geom_bond_site_symmetry_2
Ni1 Cl1 2.1883(6) .
Ni1 P1 2.2480(4) 2_655
Ni1 P1 2.2481(4) .
P1 C13 1.8534(15) .
P1 C7 1.8588(15) .
P1 C1 1.8720(15) .
C1 C6 1.534(2) .
C1 C2 1.537(2) .
C1 H1 1.0000 .
C2 C3 1.536(2) .
C2 H2A 0.9900 .
C2 H2B 0.9900 .
C3 C4 1.525(2) .
C3 H3A 0.9900 .
C3 H3B 0.9900 .
C4 C5 1.525(2) .
C4 H4A 0.9900 .
C4 H4B 0.9900 .
C5 C6 1.527(2) .
C5 H5A 0.9900 .
C5 H5B 0.9900 .
C6 H6A 0.9900 .
C6 H6B 0.9900 .
C7 C8 1.534(2) .
C7 C12 1.540(2) .
C7 H7 1.0000 .
C8 C9 1.536(2) .
C8 H8A 0.9900 .
C8 H8B 0.9900 .
C9 C10 1.521(2) .
C9 H9A 0.9900 .
C9 H9B 0.9900 .
C10 C11 1.522(2) .
C10 H10A 0.9900 .
C10 H10B 0.9900 .
C11 C12 1.528(2) .
C11 H11A 0.9900 .
C11 H11B 0.9900 .
C12 H12A 0.9900 .
C12 H12B 0.9900 .
C13 C14 1.536(2) .
C13 C18 1.538(2) .
C13 H13 1.0000 .
C14 C15 1.532(2) .
C14 H14A 0.9900 .
C14 H14B 0.9900 .
C15 C16 1.527(2) .
C15 H15A 0.9900 .
C15 H15B 0.9900 .
C16 C17 1.526(2) .
C16 H16A 0.9900 .
C16 H16B 0.9900 .
C17 C18 1.529(2) .
C17 H17A 0.9900 .
C17 H17B 0.9900 .
C18 H18A 0.9900 .
C18 H18B 0.9900 .

loop_
_geom_torsion_atom_site_label_1
_geom_torsion_atom_site_label_2
_geom_torsion_atom_site_label_3
_geom_torsion_atom_site_label_4
_geom_torsion
C13 P1 C1 C6 -164.00(11)
C7 P1 C1 C6 -55.63(12)
Ni1 P1 C1 C6 68.70(11)
C13 P1 C1 C2 -34.24(13)
C7 P1 C1 C2 74.13(13)
Ni1 P1 C1 C2 -161.53(11)
C6 C1 C2 C3 -57.17(17)
P1 C1 C2 C3 172.10(11)
C1 C2 C3 C4 56.42(18)
C2 C3 C4 C5 -55.27(19)
C3 C4 C5 C6 55.39(18)
C4 C5 C6 C1 -57.71(17)
C2 C1 C6 C5 58.44(17)
P1 C1 C6 C5 -166.99(11)
C13 P1 C7 C8 53.22(13)
C1 P1 C7 C8 -54.93(13)
Ni1 P1 C7 C8 -172.78(9)
C13 P1 C7 C12 -176.22(11)
C1 P1 C7 C12 75.63(12)
Ni1 P1 C7 C12 -42.22(12)
C12 C7 C8 C9 56.24(16)
P1 C7 C8 C9 -172.39(10)
C7 C8 C9 C10 -58.09(16)
C8 C9 C10 C11 58.05(17)
C9 C10 C11 C12 -56.28(17)
C10 C11 C12 C7 55.03(18)
C8 C7 C12 C11 -55.18(17)
P1 C7 C12 C11 170.73(11)
C7 P1 C13 C14 178.78(10)
C1 P1 C13 C14 -66.97(12)
Ni1 P1 C13 C14 48.48(12)
C7 P1 C13 C18 54.07(12)
C1 P1 C13 C18 168.32(11)
Ni1 P1 C13 C18 -76.23(12)
C18 C13 C14 C15 -56.19(17)
P1 C13 C14 C15 177.19(11)
C13 C14 C15 C16 55.37(18)
C14 C15 C16 C17 -55.04(18)
C15 C16 C17 C18 56.42(18)
C16 C17 C18 C13 -57.58(17)
C14 C13 C18 C17 57.07(17)
P1 C13 C18 C17 -177.83(11)
